data_4027676
loop_
_publ_author_name
'Hanchao Cheng'
'Dingqiao Yang'

_publ_section_title
;
 Iridium-Catalyzed Asymmetric Ring-Opening of Oxabenzonorbornadienes with
 Phenols
;
_journal_name_full 'Journal of Organic Chemistry'
_journal_page_first 9756
_journal_page_last 9765
_journal_paper_doi 10.1021/jo3018507
_journal_volume 77
_journal_year 2012
_chemical_absolute_configuration ' S '
_chemical_formula_moiety 'C16 H13 Cl O2'
_chemical_formula_sum 'C16 H13 Cl O2'
_chemical_formula_weight 272.71
_chemical_melting_point 398(1)
_chemical_name_systematic
; 
 ? 
;
_space_group_IT_number 4
_symmetry_cell_setting monoclinic
_symmetry_space_group_name_Hall 'P 2yb'
_symmetry_space_group_name_H-M 'P 1 21 1'
_atom_sites_solution_hydrogens geom
_atom_sites_solution_primary direct
_atom_sites_solution_secondary difmap
_audit_creation_method SHELXL-97
_cell_angle_alpha 90.00
_cell_angle_beta 110.966(3)
_cell_angle_gamma 90.00
_cell_formula_units_Z 2
_cell_length_a 11.2632(16)
_cell_length_b 4.6207(6)
_cell_length_c 13.8939(17)
_cell_measurement_temperature 296(2)
_cell_volume 675.22(15)
_computing_cell_refinement 'APEX2 (Bruker, 2004)'
_computing_data_collection 'APEX2 (Bruker, 2004)'
_computing_data_reduction 'APEX2 (Bruker, 2004)'
_computing_molecular_graphics 'ORTEP-3 (Farrugia, 1997)'
_computing_publication_material 'PLATON (Spek, 2009)'
_computing_structure_refinement 'SHELXL-97 (Sheldrick, 2008)'
_computing_structure_solution 'SHELXS-97 (Sheldrick, 2008)'
_diffrn_ambient_temperature 296(2)
_diffrn_measured_fraction_theta_full 0.997
_diffrn_measured_fraction_theta_max 0.997
_diffrn_measurement_device_type 'Bruker APEX-II CCD'
_diffrn_measurement_method '\f and \w scans'
_diffrn_radiation_monochromator graphite
_diffrn_radiation_source 'fine-focus sealed tube'
_diffrn_radiation_type MoK\a
_diffrn_radiation_wavelength 0.71073
_diffrn_reflns_av_R_equivalents 0.0301
_diffrn_reflns_av_sigmaI/netI 0.0397
_diffrn_reflns_limit_h_max 13
_diffrn_reflns_limit_h_min -13
_diffrn_reflns_limit_k_max 5
_diffrn_reflns_limit_k_min -4
_diffrn_reflns_limit_l_max 16
_diffrn_reflns_limit_l_min -16
_diffrn_reflns_number 4799
_diffrn_reflns_theta_full 25.19
_diffrn_reflns_theta_max 25.19
_diffrn_reflns_theta_min 3.04
_exptl_absorpt_coefficient_mu 0.277
_exptl_absorpt_correction_T_max 0.9675
_exptl_absorpt_correction_T_min 0.9596
_exptl_absorpt_correction_type multi-scan
_exptl_absorpt_process_details 'SADABS (Bruker, 2002)'
_exptl_crystal_colour white
_exptl_crystal_density_diffrn 1.341
_exptl_crystal_description block
_exptl_crystal_F_000 284
_exptl_crystal_size_max 0.15
_exptl_crystal_size_mid 0.13
_exptl_crystal_size_min 0.12
_refine_diff_density_max 0.155
_refine_diff_density_min -0.213
_refine_diff_density_rms 0.031
_refine_ls_abs_structure_details 'Flack H D (1983), Acta Cryst. A39, 876-881'
_refine_ls_abs_structure_Flack 0.02(8)
_refine_ls_extinction_method none
_refine_ls_goodness_of_fit_ref 1.111
_refine_ls_hydrogen_treatment constr
_refine_ls_matrix_type full
_refine_ls_number_parameters 173
_refine_ls_number_reflns 2172
_refine_ls_number_restraints 1
_refine_ls_restrained_S_all 1.111
_refine_ls_R_factor_all 0.0395
_refine_ls_R_factor_gt 0.0349
_refine_ls_shift/su_max 0.000
_refine_ls_shift/su_mean 0.000
_refine_ls_structure_factor_coef Fsqd
_refine_ls_weighting_details 'calc w=1/[\s^2^(Fo^2^)+(0.0619P)^2^+0.0000P] where P=(Fo^2^+2Fc^2^)/3'
_refine_ls_weighting_scheme calc
_refine_ls_wR_factor_gt 0.1006
_refine_ls_wR_factor_ref 0.1061
_reflns_number_gt 1876
_reflns_number_total 2172
_reflns_threshold_expression >2sigma(I)
_cod_data_source_file jo3018507_si_001.cif
_cod_data_source_block chca
_cod_original_sg_symbol_Hall 'P 2yb '
_cod_original_sg_symbol_H-M 'P 21 '
_cod_database_code 4027676

loop_
_symmetry_equiv_pos_as_xyz
'x, y, z'
'-x, y+1/2, -z'

loop_
_atom_site_label
_atom_site_type_symbol
_atom_site_fract_x
_atom_site_fract_y
_atom_site_fract_z
_atom_site_U_iso_or_equiv
_atom_site_adp_type
_atom_site_occupancy
_atom_site_symmetry_multiplicity
_atom_site_calc_flag
_atom_site_refinement_flags
C1 C 1.0271(2) -0.3792(6) 0.64660(19) 0.0639(6) Uani 1 1 d .
H1 H 0.9607 -0.5109 0.6215 0.077 Uiso 1 1 calc R
C2 C 1.1105(2) -0.3365(6) 0.59458(19) 0.0669(7) Uani 1 1 d .
H2 H 1.1002 -0.4389 0.5345 0.080 Uiso 1 1 calc R
C3 C 1.2082(2) -0.1418(6) 0.63261(19) 0.0642(7) Uani 1 1 d .
C4 C 1.2261(2) 0.0099(7) 0.72249(19) 0.0695(7) Uani 1 1 d .
H4 H 1.2936 0.1386 0.7481 0.083 Uiso 1 1 calc R
C5 C 1.1427(2) -0.0316(7) 0.77406(17) 0.0637(6) Uani 1 1 d .
H5 H 1.1534 0.0704 0.8343 0.076 Uiso 1 1 calc R
C6 C 1.0432(2) -0.2253(5) 0.73576(18) 0.0554(6) Uani 1 1 d .
C7 C 0.8807(2) -0.0374(5) 0.79126(17) 0.0532(5) Uani 1 1 d .
H7 H 0.9319 0.1396 0.8084 0.064 Uiso 1 1 calc R
C8 C 0.7741(2) 0.0011(6) 0.68866(18) 0.0662(7) Uani 1 1 d .
H8 H 0.7854 -0.0572 0.6284 0.079 Uiso 1 1 calc R
C9 C 0.6650(2) 0.1170(7) 0.68383(18) 0.0692(7) Uani 1 1 d .
H9 H 0.6006 0.1410 0.6200 0.083 Uiso 1 1 calc R
C10 C 0.6434(2) 0.2089(6) 0.77764(18) 0.0579(6) Uani 1 1 d .
C11 C 0.5447(2) 0.3987(7) 0.7741(2) 0.0694(7) Uani 1 1 d .
H11 H 0.4889 0.4644 0.7107 0.083 Uiso 1 1 calc R
C12 C 0.5297(2) 0.4888(7) 0.8635(2) 0.0755(7) Uani 1 1 d .
H12 H 0.4636 0.6136 0.8602 0.091 Uiso 1 1 calc R
C13 C 0.6116(3) 0.3953(7) 0.9570(2) 0.0712(7) Uani 1 1 d .
H13 H 0.6020 0.4598 1.0172 0.085 Uiso 1 1 calc R
C14 C 0.7100(2) 0.2030(5) 0.96280(19) 0.0601(6) Uani 1 1 d .
H14 H 0.7642 0.1368 1.0266 0.072 Uiso 1 1 calc R
C15 C 0.72677(19) 0.1118(5) 0.87397(17) 0.0506(5) Uani 1 1 d .
C16 C 0.82968(19) -0.1023(5) 0.87572(14) 0.0500(5) Uani 1 1 d .
H16 H 0.7919 -0.2962 0.8636 0.060 Uiso 1 1 calc R
Cl1 Cl 1.30983(6) -0.0816(2) 0.56473(5) 0.0929(3) Uani 1 1 d .
O1 O 0.96116(16) -0.2794(4) 0.78824(13) 0.0620(4) Uani 1 1 d .
O2 O 0.92776(14) -0.1002(4) 0.97502(11) 0.0588(4) Uani 1 1 d .
H2A H 0.9723 -0.2445 0.9816 0.088 Uiso 1 1 calc R

loop_
_atom_site_aniso_label
_atom_site_aniso_U_11
_atom_site_aniso_U_22
_atom_site_aniso_U_33
_atom_site_aniso_U_23
_atom_site_aniso_U_13
_atom_site_aniso_U_12
C1 0.0626(14) 0.0592(14) 0.0693(15) -0.0044(13) 0.0229(12) -0.0012(12)
C2 0.0669(15) 0.0711(18) 0.0624(14) -0.0056(13) 0.0228(12) 0.0056(13)
C3 0.0517(12) 0.0775(18) 0.0625(13) 0.0096(14) 0.0192(10) 0.0124(13)
C4 0.0523(12) 0.0808(19) 0.0701(15) -0.0002(14) 0.0155(11) -0.0076(13)
C5 0.0620(13) 0.0711(17) 0.0552(12) -0.0019(13) 0.0175(10) -0.0010(13)
C6 0.0552(12) 0.0518(13) 0.0590(13) 0.0062(11) 0.0201(10) 0.0066(11)
C7 0.0535(11) 0.0453(12) 0.0610(12) 0.0035(11) 0.0207(9) 0.0005(10)
C8 0.0680(14) 0.0767(18) 0.0568(12) 0.0049(13) 0.0258(11) 0.0036(13)
C9 0.0579(13) 0.0862(18) 0.0564(13) 0.0047(14) 0.0118(11) -0.0017(13)
C10 0.0474(11) 0.0600(14) 0.0636(13) 0.0017(12) 0.0168(10) -0.0077(10)
C11 0.0477(11) 0.0749(17) 0.0800(15) 0.0087(16) 0.0159(11) 0.0032(12)
C12 0.0559(13) 0.0720(17) 0.104(2) -0.0023(17) 0.0348(14) 0.0028(13)
C13 0.0718(14) 0.0695(16) 0.0830(16) -0.0060(16) 0.0406(13) -0.0042(14)
C14 0.0674(13) 0.0513(13) 0.0651(14) 0.0023(12) 0.0278(11) -0.0036(11)
C15 0.0482(11) 0.0440(11) 0.0598(12) 0.0026(11) 0.0197(9) -0.0091(10)
C16 0.0545(11) 0.0428(11) 0.0487(10) 0.0001(11) 0.0135(8) -0.0082(10)
Cl1 0.0710(4) 0.1322(8) 0.0862(5) 0.0071(5) 0.0412(3) 0.0006(5)
O1 0.0698(10) 0.0499(9) 0.0745(11) 0.0087(8) 0.0358(9) 0.0041(8)
O2 0.0641(9) 0.0496(9) 0.0527(7) -0.0015(8) 0.0089(6) 0.0040(8)

loop_
_atom_type_symbol
_atom_type_description
_atom_type_scat_dispersion_real
_atom_type_scat_dispersion_imag
_atom_type_scat_source
C C 0.0033 0.0016 'International Tables Vol C Tables 4.2.6.8 and 6.1.1.4'
H H 0.0000 0.0000 'International Tables Vol C Tables 4.2.6.8 and 6.1.1.4'
O O 0.0106 0.0060 'International Tables Vol C Tables 4.2.6.8 and 6.1.1.4'
Cl Cl 0.1484 0.1585 'International Tables Vol C Tables 4.2.6.8 and 6.1.1.4'

loop_
_geom_angle_atom_site_label_1
_geom_angle_atom_site_label_2
_geom_angle_atom_site_label_3
_geom_angle
C6 C1 C2 119.8(2)
C6 C1 H1 120.1
C2 C1 H1 120.1
C3 C2 C1 119.4(2)
C3 C2 H2 120.3
C1 C2 H2 120.3
C2 C3 C4 121.2(2)
C2 C3 Cl1 119.1(2)
C4 C3 Cl1 119.7(2)
C3 C4 C5 119.4(2)
C3 C4 H4 120.3
C5 C4 H4 120.3
C6 C5 C4 119.8(2)
C6 C5 H5 120.1
C4 C5 H5 120.1
C1 C6 C5 120.4(2)
C1 C6 O1 118.6(2)
C5 C6 O1 120.9(2)
O1 C7 C16 106.55(17)
O1 C7 C8 110.96(19)
C16 C7 C8 111.25(18)
O1 C7 H7 109.3
C16 C7 H7 109.3
C8 C7 H7 109.3
C9 C8 C7 120.4(2)
C9 C8 H8 119.8
C7 C8 H8 119.8
C8 C9 C10 121.2(2)
C8 C9 H9 119.4
C10 C9 H9 119.4
C11 C10 C15 119.0(2)
C11 C10 C9 121.9(2)
C15 C10 C9 119.0(2)
C12 C11 C10 120.6(2)
C12 C11 H11 119.7
C10 C11 H11 119.7
C13 C12 C11 120.2(3)
C13 C12 H12 119.9
C11 C12 H12 119.9
C12 C13 C14 120.4(2)
C12 C13 H13 119.8
C14 C13 H13 119.8
C15 C14 C13 120.1(2)
C15 C14 H14 120.0
C13 C14 H14 120.0
C14 C15 C10 119.7(2)
C14 C15 C16 122.2(2)
C10 C15 C16 118.0(2)
O2 C16 C7 111.86(16)
O2 C16 C15 109.50(17)
C7 C16 C15 111.02(18)
O2 C16 H16 108.1
C7 C16 H16 108.1
C15 C16 H16 108.1
C6 O1 C7 114.62(17)
C16 O2 H2A 109.5

loop_
_geom_bond_atom_site_label_1
_geom_bond_atom_site_label_2
_geom_bond_distance
C1 C6 1.383(3)
C1 C2 1.389(3)
C1 H1 0.9300
C2 C3 1.372(4)
C2 H2 0.9300
C3 C4 1.382(4)
C3 Cl1 1.746(2)
C4 C5 1.384(3)
C4 H4 0.9300
C5 C6 1.383(4)
C5 H5 0.9300
C6 O1 1.389(3)
C7 O1 1.450(3)
C7 C16 1.510(3)
C7 C8 1.510(3)
C7 H7 0.9800
C8 C9 1.320(4)
C8 H8 0.9300
C9 C10 1.471(3)
C9 H9 0.9300
C10 C11 1.403(4)
C10 C15 1.405(3)
C11 C12 1.377(4)
C11 H11 0.9300
C12 C13 1.367(4)
C12 H12 0.9300
C13 C14 1.400(4)
C13 H13 0.9300
C14 C15 1.380(3)
C14 H14 0.9300
C15 C16 1.518(3)
C16 O2 1.426(2)
C16 H16 0.9800
O2 H2A 0.8200
